data_7134893
loop_
_publ_author_name
'Becker, Jens-Georg'
'Sundaresan, Sriram'
'Carrella, Luca M.'
'Rentschler, Eva'

_publ_section_title
;
 Chirality without compromise: identical spin crossover behavior between
 the racemate and the enantiopure Fe(II) complexes.
;
_journal_issue 71
_journal_name_full 'Chemical communications (Cambridge, England)'
_journal_page_first 13389
_journal_page_last 13392
_journal_paper_doi 10.1039/d5cc03779d
_journal_volume 61
_journal_year 2025
_chemical_formula_moiety 'C28 H28 B2 Fe N7 O, 0.5(C2 H3 N)'
_chemical_formula_sum 'C29 H29.5 B2 Fe N7.5 O'
_chemical_formula_weight 576.57
_space_group_crystal_system monoclinic
_space_group_IT_number 14
_space_group_name_Hall '-P 2yn'
_space_group_name_H-M_alt 'P 1 21/n 1'
_atom_sites_solution_hydrogens mixed
_audit_creation_date 2024-11-21
_audit_creation_method
;
Olex2 1.5
(compiled 2024.02.16 svn.r378c4104 for OlexSys, GUI svn.r6928)
;
_audit_update_record
;
2025-06-26 deposited with the CCDC.	2025-07-24 downloaded from the CCDC.
;
_cell_angle_alpha 90
_cell_angle_beta 94.690(3)
_cell_angle_gamma 90
_cell_formula_units_Z 4
_cell_length_a 12.5019(5)
_cell_length_b 17.6496(5)
_cell_length_c 13.4172(5)
_cell_measurement_reflns_used 22201
_cell_measurement_temperature 220.0
_cell_measurement_theta_max 31.37
_cell_measurement_theta_min 2.14
_cell_volume 2950.64(18)
_computing_cell_refinement
;
X-Area Recipe 2.0.2 (STOE, 2024)
;
_computing_data_collection
;
X-Area Pilatus3_SV 1.31.194.0 (STOE, 2023)
;
_computing_data_reduction
;
X-Area Integrate 2.5.18.0 (STOE, 2024)
X-Area LANA 2.8.4 (STOE, 2024)
;
_computing_molecular_graphics 'Olex2 1.5 (Dolomanov et al., 2009)'
_computing_publication_material 'Olex2 1.5 (Dolomanov et al., 2009)'
_computing_structure_refinement 'SHELXL 2018/3 (Sheldrick, 2015)'
_computing_structure_solution 'SHELXT 2018/2 (Sheldrick, 2018)'
_diffrn_ambient_temperature 220.0
_diffrn_detector_area_resol_mean 13.33
_diffrn_measured_fraction_theta_full 0.999
_diffrn_measured_fraction_theta_max 0.844
_diffrn_measurement_details
;
 1330 frames, detector distance = 60 mm
;
_diffrn_measurement_device 'Eulerian 4-circle diffractometer'
_diffrn_measurement_device_type 'STOE STADIVARI'
_diffrn_measurement_method 'rotation method, \w scans'
_diffrn_radiation_type MoK\a
_diffrn_radiation_wavelength 0.71073
_diffrn_reflns_av_R_equivalents 0.0304
_diffrn_reflns_av_unetI/netI 0.0245
_diffrn_reflns_Laue_measured_fraction_full 0.999
_diffrn_reflns_Laue_measured_fraction_max 0.844
_diffrn_reflns_limit_h_max 17
_diffrn_reflns_limit_h_min -18
_diffrn_reflns_limit_k_max 26
_diffrn_reflns_limit_k_min -21
_diffrn_reflns_limit_l_max 20
_diffrn_reflns_limit_l_min -18
_diffrn_reflns_number 27570
_diffrn_reflns_point_group_measured_fraction_full 0.999
_diffrn_reflns_point_group_measured_fraction_max 0.844
_diffrn_reflns_theta_full 25.242
_diffrn_reflns_theta_max 32.702
_diffrn_reflns_theta_min 2.141
_exptl_absorpt_coefficient_mu 0.547
_exptl_absorpt_correction_T_max 0.9518
_exptl_absorpt_correction_T_min 0.5935
_exptl_absorpt_correction_type multi-scan
_exptl_absorpt_process_details
;
STOE X-Red32, absorption correction by Gaussian integration, analogous to
P. Coppens in: F. R. Ahmed (Editor), "Crystallographic Computing", Munksgaard,
Copenhagen (1970), 255 - 270. Afterwards scaling of reflection intensities was
performed within STOE LANA. J. Koziskova, F. Hahn, J. Richter, J. Kozisek, Acta
Chimica Slovaca, vol. 9, no. 2, 2016, pp. 136 - 140.
Finally a spherical absorption correction was done within STOE LANA.
;
_exptl_crystal_colour yellow
_exptl_crystal_colour_primary yellow
_exptl_crystal_density_diffrn 1.298
_exptl_crystal_density_method 'not measured'
_exptl_crystal_description block
_exptl_crystal_F_000 1200
_exptl_crystal_size_max 0.37
_exptl_crystal_size_mid 0.243
_exptl_crystal_size_min 0.16
_exptl_crystal_size_rad 0.140
_refine_diff_density_max 0.365
_refine_diff_density_min -0.703
_refine_diff_density_rms 0.058
_refine_ls_extinction_method none
_refine_ls_goodness_of_fit_ref 1.133
_refine_ls_hydrogen_treatment constr
_refine_ls_matrix_type full
_refine_ls_number_parameters 558
_refine_ls_number_reflns 9156
_refine_ls_number_restraints 246
_refine_ls_restrained_S_all 1.134
_refine_ls_R_factor_all 0.1007
_refine_ls_R_factor_gt 0.0777
_refine_ls_shift/su_max 0.000
_refine_ls_shift/su_mean 0.000
_refine_ls_structure_factor_coef Fsqd
_refine_ls_weighting_details 'w=1/[\s^2^(Fo^2^)+(0.0697P)^2^+2.7006P] where P=(Fo^2^+2Fc^2^)/3'
_refine_ls_weighting_scheme calc
_refine_ls_wR_factor_gt 0.2016
_refine_ls_wR_factor_ref 0.2156
_reflns_Friedel_coverage 0.000
_reflns_number_gt 6471
_reflns_number_total 9156
_reflns_threshold_expression 'I > 2\s(I)'
_cod_data_source_file d5cc03779d2.cif
_cod_data_source_block jgb-mh-010-002_220k_3d
_cod_depositor_comments 'Adding full bibliography for 7134889--7134894.cif.'
_cod_original_formula_sum 'C29 H29.50 B2 Fe N7.50 O'
_cod_database_code 7134893
_shelx_shelxl_version_number 2018/3
_shelx_space_group_comment
;
The symmetry employed for this shelxl refinement is uniquely defined
by the following loop, which should always be used as a source of
symmetry information in preference to the above space-group names.
They are only intended as comments.
;
_olex2_refinement_description
;
1. Fixed Uiso
 At 1.2 times of:
  All C(H) groups, All C(H,H) groups, All C(H,H,H,H) groups
 At 1.5 times of:
  All B(H,H,H) groups, All C(H,H,H) groups
2. Restrained distances
 C29-C30 = C29A-C30A
 1.48 with sigma of 0.01
 N8-C30 = N8A-C30A
 2.62 with sigma of 0.01
 N8-C29 = N8A-C29A
 1.14 with sigma of 0.01
3. Uiso/Uaniso restraints and constraints
N8 \\sim C29 \\sim C30A \\sim C30 \\sim C29A \\sim N8A: within 1.7A with sigma
of 0.02 and sigma for terminal atoms of 0.04 within 1.7A
Uanis(C5A) \\sim Ueq, Uanis(C5) \\sim Ueq, Uanis(C6A) \\sim Ueq, Uanis(C7A)
\\sim Ueq, Uanis(C2A) \\sim Ueq, Uanis(C3A) \\sim Ueq, Uanis(C4A) \\sim Ueq,
Uanis(C10A) \\sim Ueq, Uanis(C9A) \\sim Ueq, Uanis(C8A) \\sim Ueq, Uanis(C3)
\\sim Ueq, Uanis(C4) \\sim Ueq, Uanis(C2) \\sim Ueq, Uanis(C1) \\sim Ueq,
Uanis(C10) \\sim Ueq, Uanis(C1A) \\sim Ueq, Uanis(C9) \\sim Ueq, Uanis(C8)
\\sim Ueq, Uanis(C7) \\sim Ueq, Uanis(C6) \\sim Ueq, Uanis(C11) \\sim Ueq: with
sigma of 0.01 and sigma for terminal atoms of 0.02
Uanis(N4A) \\sim Ueq, Uanis(N4) \\sim Ueq, Uanis(C17A) \\sim Ueq, Uanis(C16A)
\\sim Ueq, Uanis(C16) \\sim Ueq, Uanis(C17) \\sim Ueq, Uanis(C18A) \\sim Ueq,
Uanis(C18) \\sim Ueq, Uanis(C19A) \\sim Ueq, Uanis(C19) \\sim Ueq, Uanis(C20)
\\sim Ueq, Uanis(C20A) \\sim Ueq: with sigma of 0.01 and sigma for terminal
atoms of 0.02
Uanis(C30) = Uanis(C30A)
Uanis(N8) = Uanis(N8A)
Uanis(C29) = Uanis(C29A)
4. Others
 Sof(C1A)=Sof(H1A)=Sof(C2A)=Sof(C3A)=Sof(H3A)=Sof(C4A)=Sof(H4A)=Sof(C5A)=
 Sof(H5A)=Sof(C6A)=Sof(H6A)=Sof(C7A)=Sof(C8A)=Sof(H8A)=Sof(C9A)=Sof(H9A)=
 Sof(C10A)=1-FVAR(1)
 Sof(C1)=Sof(H1)=Sof(C2)=Sof(C3)=Sof(H3)=Sof(C4)=Sof(H4)=Sof(C5)=Sof(H5)=
 Sof(C6)=Sof(H6)=Sof(C7)=Sof(C8)=Sof(H8)=Sof(C9)=Sof(H9)=Sof(C10)=FVAR(1)
 Sof(C13A)=Sof(C14A)=Sof(H14D)=Sof(H14E)=Sof(H14F)=1-FVAR(2)
 Sof(C13)=Sof(C14)=Sof(H14A)=Sof(H14B)=Sof(H14C)=FVAR(2)
 Sof(H15C)=Sof(H15D)=Sof(C16A)=Sof(C17A)=Sof(H17A)=Sof(C18A)=Sof(H18A)=
 Sof(C19A)=Sof(H19A)=Sof(C20A)=Sof(H20A)=Sof(N4A)=1-FVAR(3)
 Sof(H15A)=Sof(H15B)=Sof(C16)=Sof(C17)=Sof(H17)=Sof(C18)=Sof(H18)=Sof(C19)=
 Sof(H19)=Sof(C20)=Sof(H20)=Sof(N4)=FVAR(3)
 Fixed Sof: N8(0.25) C29(0.25) C30(0.25) H30A(0.25) H30B(0.25) H30C(0.25)
 N8A(0.25) C29A(0.25) C30A(0.25) H30D(0.25) H30E(0.25) H30F(0.25)
5.a Riding coordinates:
 C30(H30A,H30B,H30C)
5.b Secondary CH2 refined with riding coordinates:
 C15(H15A,H15B), C15(H15C,H15D), C21(H21A,H21B)
5.c Aromatic/amide H refined with riding coordinates:
 C1(H1), C3(H3), C4(H4), C5(H5), C6(H6), C8(H8), C9(H9), C1A(H1A), C3A(H3A),
 C4A(H4A), C5A(H5A), C6A(H6A), C8A(H8A), C9A(H9A), C17(H17), C18(H18), C19(H19),
  C20(H20), C17A(H17A), C18A(H18A), C19A(H19A), C20A(H20A), C23(H23), C24(H24),
 C25(H25), C26(H26)
5.d Idealised Me refined as rotating group:
 C14(H14A,H14B,H14C), C14A(H14D,H14E,H14F), B1(H1B,H1C,H1D), B2(H2A,H2B,H2C),
 C30A(H30D,H30E,H30F)
;
_olex2_submission_special_instructions 'No special instructions were received'

loop_
_space_group_symop_operation_xyz
'x, y, z'
'-x+1/2, y+1/2, -z+1/2'
'-x, -y, -z'
'x-1/2, -y-1/2, z-1/2'

loop_
_atom_site_label
_atom_site_type_symbol
_atom_site_fract_x
_atom_site_fract_y
_atom_site_fract_z
_atom_site_U_iso_or_equiv
_atom_site_adp_type
_atom_site_occupancy
_atom_site_site_symmetry_order
_atom_site_calc_flag
_atom_site_refinement_flags_posn
_atom_site_refinement_flags_adp
_atom_site_refinement_flags_occupancy
_atom_site_disorder_assembly
_atom_site_disorder_group
Fe1 Fe 0.43648(3) 0.66900(3) 0.49316(3) 0.05756(16) Uani 1 1 d . . . . .
O1 O 0.3320(2) 0.58523(15) 0.20773(17) 0.0672(6) Uani 1 1 d . . . . .
N1 N 0.4673(2) 0.54368(16) 0.3092(2) 0.0617(6) Uani 1 1 d . . . . .
N2 N 0.4210(2) 0.60724(16) 0.3519(2) 0.0572(6) Uani 1 1 d . . . . .
N3 N 0.2931(2) 0.72646(16) 0.4052(2) 0.0567(6) Uani 1 1 d . . . . .
N5 N 0.3013(2) 0.60656(15) 0.5351(2) 0.0580(6) Uani 1 1 d . . . . .
N6 N 0.5776(2) 0.61879(18) 0.5521(2) 0.0709(8) Uani 1 1 d . . . . .
N7 N 0.4223(2) 0.74069(17) 0.6195(2) 0.0667(7) Uani 1 1 d . . . . .
C1 C 0.3839(4) 0.4692(3) 0.0638(4) 0.0547(11) Uani 0.706(6) 1 d . U P A 1
H1 H 0.330371 0.505382 0.046395 0.066 Uiso 0.706(6) 1 calc R U P A 1
C2 C 0.4070(6) 0.4139(4) -0.0060(5) 0.0610(17) Uani 0.706(6) 1 d . U P A 1
C3 C 0.3532(5) 0.4085(4) -0.1020(4) 0.0752(16) Uani 0.706(6) 1 d . U P A 1
H3 H 0.298017 0.442972 -0.121146 0.090 Uiso 0.706(6) 1 calc R U P A 1
C4 C 0.3799(6) 0.3544(5) -0.1673(5) 0.0868(19) Uani 0.706(6) 1 d . U P A 1
H4 H 0.342503 0.351577 -0.230843 0.104 Uiso 0.706(6) 1 calc R U P A 1
C5 C 0.4616(7) 0.3033(6) -0.1414(6) 0.082(2) Uani 0.706(6) 1 d . U P A 1
H5 H 0.479068 0.266787 -0.188471 0.098 Uiso 0.706(6) 1 calc R U P A 1
C6 C 0.5178(6) 0.3043(4) -0.0490(6) 0.0770(17) Uani 0.706(6) 1 d . U P A 1
H6 H 0.572880 0.269151 -0.032641 0.092 Uiso 0.706(6) 1 calc R U P A 1
C7 C 0.4904(5) 0.3601(4) 0.0213(5) 0.0636(16) Uani 0.706(6) 1 d . U P A 1
C8 C 0.5396(4) 0.3619(4) 0.1195(4) 0.0723(15) Uani 0.706(6) 1 d . U P A 1
H8 H 0.590680 0.324593 0.139373 0.087 Uiso 0.706(6) 1 calc R U P A 1
C9 C 0.5154(4) 0.4158(3) 0.1863(4) 0.0679(14) Uani 0.706(6) 1 d . U P A 1
H9 H 0.549910 0.416165 0.251212 0.081 Uiso 0.706(6) 1 calc R U P A 1
C10 C 0.4373(5) 0.4718(3) 0.1567(4) 0.0515(11) Uani 0.706(6) 1 d . U P A 1
C1A C 0.4676(10) 0.4290(8) 0.1400(10) 0.057(3) Uani 0.294(6) 1 d . U P A 2
H1A H 0.508750 0.421985 0.201099 0.069 Uiso 0.294(6) 1 calc R U P A 2
C2A C 0.4768(13) 0.3778(10) 0.0553(13) 0.064(4) Uani 0.294(6) 1 d . U P A 2
C3A C 0.5517(10) 0.3152(8) 0.0647(11) 0.070(3) Uani 0.294(6) 1 d . U P A 2
H3A H 0.591494 0.306425 0.126073 0.084 Uiso 0.294(6) 1 calc R U P A 2
C4A C 0.5649(14) 0.2697(11) -0.0132(13) 0.083(4) Uani 0.294(6) 1 d . U P A 2
H4A H 0.615168 0.230011 -0.007540 0.099 Uiso 0.294(6) 1 calc R U P A 2
C5A C 0.5001(15) 0.2828(11) -0.1069(17) 0.075(4) Uani 0.294(6) 1 d . U P A 2
H5A H 0.507673 0.249918 -0.160931 0.090 Uiso 0.294(6) 1 calc R U P A 2
C6A C 0.4280(14) 0.3421(9) -0.1188(14) 0.073(4) Uani 0.294(6) 1 d . U P A 2
H6A H 0.387760 0.350295 -0.180146 0.087 Uiso 0.294(6) 1 calc R U P A 2
C7A C 0.4162(17) 0.3915(10) -0.0333(14) 0.064(5) Uani 0.294(6) 1 d . U P A 2
C8A C 0.3429(10) 0.4516(7) -0.0401(9) 0.064(3) Uani 0.294(6) 1 d . U P A 2
H8A H 0.298925 0.459167 -0.099452 0.077 Uiso 0.294(6) 1 calc R U P A 2
C9A C 0.3350(11) 0.4994(8) 0.0395(9) 0.064(3) Uani 0.294(6) 1 d . U P A 2
H9A H 0.287220 0.540647 0.034686 0.077 Uiso 0.294(6) 1 calc R U P A 2
C10A C 0.3983(11) 0.4860(8) 0.1264(11) 0.054(3) Uani 0.294(6) 1 d . U P A 2
C11 C 0.4138(3) 0.5335(2) 0.2255(3) 0.0678(9) Uani 1 1 d . U . . .
C12 C 0.3423(3) 0.6290(2) 0.2913(2) 0.0638(8) Uani 1 1 d . . . . .
C13 C 0.2541(7) 0.6799(5) 0.3112(5) 0.051(2) Uani 0.55(2) 1 d . . P B 1
C14 C 0.2263(11) 0.7300(5) 0.2198(6) 0.070(3) Uani 0.55(2) 1 d . . P B 1
H14A H 0.164044 0.760784 0.230810 0.105 Uiso 0.55(2) 1 calc R U P B 1
H14B H 0.210570 0.698406 0.161295 0.105 Uiso 0.55(2) 1 calc R U P B 1
H14C H 0.286694 0.762759 0.209211 0.105 Uiso 0.55(2) 1 calc R U P B 1
C13A C 0.2894(10) 0.7114(9) 0.2946(8) 0.064(3) Uani 0.45(2) 1 d . . P B 2
C14A C 0.1774(12) 0.7100(12) 0.2398(12) 0.104(5) Uani 0.45(2) 1 d . . P B 2
H14D H 0.135741 0.669502 0.266428 0.156 Uiso 0.45(2) 1 calc R U P B 2
H14E H 0.183330 0.701573 0.169035 0.156 Uiso 0.45(2) 1 calc R U P B 2
H14F H 0.142101 0.758119 0.249194 0.156 Uiso 0.45(2) 1 calc R U P B 2
C15 C 0.3255(3) 0.8071(2) 0.4025(3) 0.0691(9) Uani 1 1 d . . . . .
H15A H 0.279934 0.831625 0.349053 0.083 Uiso 0.50(2) 1 calc R U P C 1
H15B H 0.308233 0.830184 0.465598 0.083 Uiso 0.50(2) 1 calc R U P C 1
H15C H 0.320637 0.831189 0.467738 0.083 Uiso 0.50(2) 1 calc R U P C 2
H15D H 0.280506 0.835059 0.351852 0.083 Uiso 0.50(2) 1 calc R U P C 2
C16 C 0.4374(13) 0.8267(8) 0.3876(12) 0.061(3) Uani 0.50(2) 1 d . U P C 1
C17 C 0.4715(9) 0.8930(8) 0.3464(10) 0.077(3) Uani 0.50(2) 1 d . U P C 1
H17 H 0.421514 0.930979 0.326600 0.092 Uiso 0.50(2) 1 calc R U P C 1
C18 C 0.5791(9) 0.9038(9) 0.3340(10) 0.086(3) Uani 0.50(2) 1 d . U P C 1
H18 H 0.602772 0.948463 0.304645 0.103 Uiso 0.50(2) 1 calc R U P C 1
C19 C 0.6504(10) 0.8485(10) 0.3651(11) 0.091(4) Uani 0.50(2) 1 d . U P C 1
H19 H 0.724254 0.855675 0.359969 0.109 Uiso 0.50(2) 1 calc R U P C 1
C20 C 0.6142(9) 0.7829(8) 0.4037(10) 0.068(3) Uani 0.50(2) 1 d . U P C 1
H20 H 0.663316 0.744304 0.423094 0.082 Uiso 0.50(2) 1 calc R U P C 1
N4 N 0.5089(14) 0.7723(8) 0.4145(14) 0.055(2) Uani 0.50(2) 1 d . U P C 1
C16A C 0.4464(12) 0.8036(8) 0.3744(12) 0.056(3) Uani 0.50(2) 1 d . U P C 2
C17A C 0.4833(9) 0.8609(8) 0.3170(9) 0.075(3) Uani 0.50(2) 1 d . U P C 2
H17A H 0.435815 0.897099 0.286888 0.091 Uiso 0.50(2) 1 calc R U P C 2
C18A C 0.5903(9) 0.8640(10) 0.3047(9) 0.085(3) Uani 0.50(2) 1 d . U P C 2
H18A H 0.618585 0.903485 0.267927 0.102 Uiso 0.50(2) 1 calc R U P C 2
C19A C 0.6562(10) 0.8083(10) 0.3469(11) 0.090(4) Uani 0.50(2) 1 d . U P C 2
H19A H 0.730187 0.809574 0.338817 0.108 Uiso 0.50(2) 1 calc R U P C 2
C20A C 0.6139(11) 0.7499(9) 0.4018(12) 0.076(3) Uani 0.50(2) 1 d . U P C 2
H20A H 0.659109 0.710901 0.427917 0.092 Uiso 0.50(2) 1 calc R U P C 2
N4A N 0.5075(15) 0.7488(8) 0.4180(15) 0.057(3) Uani 0.50(2) 1 d . U P C 2
C21 C 0.2029(2) 0.71604(19) 0.4687(3) 0.0632(8) Uani 1 1 d . . . . .
H21A H 0.134869 0.724306 0.428589 0.076 Uiso 1 1 calc R U . . .
H21B H 0.208283 0.753544 0.522773 0.076 Uiso 1 1 calc R U . . .
C22 C 0.2041(3) 0.63760(19) 0.5127(3) 0.0595(7) Uani 1 1 d . . . . .
C23 C 0.1101(3) 0.6010(2) 0.5338(3) 0.0742(10) Uani 1 1 d . . . . .
H23 H 0.042963 0.623122 0.515733 0.089 Uiso 1 1 calc R U . . .
C24 C 0.1166(4) 0.5320(2) 0.5814(3) 0.0835(11) Uani 1 1 d . . . . .
H24 H 0.054036 0.506639 0.597081 0.100 Uiso 1 1 calc R U . . .
C25 C 0.2166(4) 0.5002(2) 0.6059(3) 0.0829(12) Uani 1 1 d . . . . .
H25 H 0.223007 0.453586 0.639721 0.099 Uiso 1 1 calc R U . . .
C26 C 0.3062(3) 0.5381(2) 0.5799(3) 0.0704(9) Uani 1 1 d . . . . .
H26 H 0.373781 0.515385 0.593846 0.084 Uiso 1 1 calc R U . . .
C27 C 0.6573(3) 0.5991(2) 0.5890(3) 0.0683(9) Uani 1 1 d . . . . .
C28 C 0.4154(3) 0.7822(2) 0.6841(3) 0.0718(9) Uani 1 1 d . . . . .
B1 B 0.7668(4) 0.5711(3) 0.6446(4) 0.0842(14) Uani 1 1 d . . . . .
H1B H 0.761357 0.574748 0.732583 0.126 Uiso 1 1 calc R U . . .
H1C H 0.838183 0.610178 0.621311 0.126 Uiso 1 1 calc R U . . .
H1D H 0.783067 0.507227 0.621610 0.126 Uiso 1 1 calc R U . . .
B2 B 0.4061(7) 0.8404(4) 0.7734(6) 0.123(3) Uani 1 1 d . . . . .
H2A H 0.391712 0.902524 0.740452 0.185 Uiso 1 1 calc R U . . .
H2B H 0.486902 0.839379 0.826865 0.185 Uiso 1 1 calc R U . . .
H2C H 0.332756 0.822952 0.819786 0.185 Uiso 1 1 calc R U . . .
N8 N 0.452(4) 1.041(2) 0.385(4) 0.231(12) Uani 0.25 1 d D U P D 1
C29 C 0.532(3) 1.033(2) 0.433(4) 0.172(8) Uani 0.25 1 d D U P D 1
C30 C 0.622(3) 0.999(3) 0.498(4) 0.175(9) Uani 0.25 1 d D U P D 1
H30A H 0.686033 1.001575 0.462554 0.262 Uiso 0.25 1 d R U P D 1
H30B H 0.604573 0.946445 0.510713 0.262 Uiso 0.25 1 d R U P D 1
H30C H 0.633363 1.025795 0.561154 0.262 Uiso 0.25 1 d R U P D 1
N8A N 0.547(4) 0.928(2) 0.585(3) 0.231(12) Uani 0.25 1 d D U P E 2
C29A C 0.587(3) 0.972(2) 0.536(3) 0.172(8) Uani 0.25 1 d D U P E 2
C30A C 0.607(4) 1.026(3) 0.455(4) 0.175(9) Uani 0.25 1 d D U P E 2
H30D H 0.655567 1.003384 0.410655 0.262 Uiso 0.25 1 calc R U P E 2
H30E H 0.640081 1.071607 0.484819 0.262 Uiso 0.25 1 calc R U P E 2
H30F H 0.540264 1.039175 0.417844 0.262 Uiso 0.25 1 calc R U P E 2

loop_
_atom_site_aniso_label
_atom_site_aniso_U_11
_atom_site_aniso_U_22
_atom_site_aniso_U_33
_atom_site_aniso_U_23
_atom_site_aniso_U_13
_atom_site_aniso_U_12
Fe1 0.0487(2) 0.0656(3) 0.0575(3) -0.0098(2) -0.00131(18) 0.01430(19)
O1 0.0656(13) 0.0802(16) 0.0549(12) -0.0088(11) -0.0015(10) -0.0101(12)
N1 0.0637(15) 0.0566(15) 0.0655(16) -0.0071(12) 0.0104(12) 0.0033(12)
N2 0.0515(13) 0.0622(15) 0.0570(14) -0.0078(12) -0.0007(10) 0.0113(11)
N3 0.0456(12) 0.0622(15) 0.0622(15) -0.0005(12) 0.0035(10) 0.0130(11)
N5 0.0591(14) 0.0520(14) 0.0613(15) -0.0051(11) -0.0038(11) 0.0104(11)
N6 0.0668(17) 0.0750(19) 0.0690(17) -0.0163(15) -0.0066(14) 0.0188(15)
N7 0.0649(16) 0.0654(17) 0.0692(17) -0.0108(14) 0.0019(13) 0.0078(13)
C1 0.048(2) 0.064(3) 0.052(3) 0.002(2) -0.0006(18) -0.012(2)
C2 0.056(3) 0.075(4) 0.053(3) -0.003(3) 0.011(2) -0.024(3)
C3 0.083(3) 0.089(4) 0.053(3) -0.002(3) 0.003(2) -0.024(3)
C4 0.098(4) 0.108(5) 0.056(3) -0.011(3) 0.011(3) -0.025(4)
C5 0.084(5) 0.094(5) 0.069(4) -0.020(4) 0.025(3) -0.018(4)
C6 0.069(3) 0.093(4) 0.072(4) -0.021(3) 0.021(3) -0.023(3)
C7 0.051(3) 0.075(4) 0.067(3) -0.013(3) 0.017(3) -0.019(3)
C8 0.057(3) 0.082(3) 0.076(3) -0.015(3) -0.001(2) 0.009(2)
C9 0.060(3) 0.080(3) 0.061(3) -0.013(2) -0.010(2) 0.013(2)
C10 0.048(3) 0.059(3) 0.047(2) -0.002(2) 0.0026(19) -0.005(2)
C1A 0.043(5) 0.065(6) 0.063(6) -0.004(5) 0.005(4) -0.001(5)
C2A 0.052(6) 0.066(7) 0.078(8) -0.014(6) 0.019(6) -0.015(5)
C3A 0.057(6) 0.074(7) 0.081(7) -0.018(6) 0.016(5) -0.012(5)
C4A 0.078(7) 0.085(8) 0.087(8) -0.017(6) 0.020(6) -0.009(6)
C5A 0.072(8) 0.080(8) 0.073(8) -0.011(7) 0.016(6) -0.004(6)
C6A 0.074(7) 0.067(7) 0.079(7) 0.002(6) 0.012(6) -0.018(6)
C7A 0.061(7) 0.064(8) 0.070(8) -0.004(6) 0.019(7) -0.025(6)
C8A 0.068(6) 0.063(6) 0.059(6) -0.001(5) -0.005(5) -0.014(5)
C9A 0.066(6) 0.063(6) 0.061(6) -0.001(5) -0.009(5) -0.002(5)
C10A 0.053(6) 0.059(6) 0.050(6) 0.007(5) -0.005(5) -0.009(5)
C11 0.070(2) 0.065(2) 0.071(2) -0.0097(16) 0.0190(16) -0.0093(16)
C12 0.0585(17) 0.076(2) 0.0552(17) -0.0046(15) -0.0039(13) 0.0049(16)
C13 0.043(3) 0.053(4) 0.056(3) 0.007(3) -0.003(2) -0.002(3)
C14 0.062(6) 0.073(5) 0.072(4) 0.010(3) -0.015(4) 0.008(4)
C13A 0.049(5) 0.070(7) 0.071(5) 0.009(5) -0.009(4) 0.013(5)
C14A 0.048(6) 0.160(13) 0.100(9) 0.008(8) -0.021(6) -0.001(7)
C15 0.0499(16) 0.070(2) 0.087(2) 0.0199(18) 0.0024(15) 0.0014(15)
C16 0.053(4) 0.063(6) 0.067(6) 0.011(5) -0.001(4) 0.014(5)
C17 0.059(4) 0.078(6) 0.091(6) 0.013(5) -0.004(4) -0.005(4)
C18 0.070(5) 0.088(7) 0.098(6) 0.016(5) 0.001(4) -0.013(5)
C19 0.058(4) 0.110(8) 0.104(7) 0.005(6) 0.008(4) -0.014(6)
C20 0.043(4) 0.078(6) 0.085(5) 0.001(6) 0.006(3) 0.004(5)
N4 0.042(3) 0.058(6) 0.065(4) 0.006(5) 0.004(3) 0.000(5)
C16A 0.048(5) 0.058(6) 0.064(5) 0.001(5) 0.008(3) -0.003(5)
C17A 0.069(5) 0.076(6) 0.081(6) 0.013(5) 0.003(4) -0.010(5)
C18A 0.072(5) 0.099(7) 0.085(6) 0.015(5) 0.012(4) -0.021(5)
C19A 0.060(5) 0.107(8) 0.103(7) 0.008(6) 0.007(5) -0.016(6)
C20A 0.056(4) 0.080(6) 0.092(6) 0.007(6) -0.005(4) -0.010(5)
N4A 0.050(4) 0.060(6) 0.061(4) 0.004(5) 0.001(3) -0.006(5)
C21 0.0425(14) 0.0552(17) 0.093(2) 0.0091(16) 0.0091(14) 0.0085(12)
C22 0.0540(16) 0.0524(16) 0.071(2) -0.0021(15) 0.0006(14) 0.0016(13)
C23 0.0609(19) 0.073(2) 0.088(3) 0.001(2) 0.0035(18) -0.0040(17)
C24 0.090(3) 0.075(3) 0.086(3) 0.006(2) 0.008(2) -0.016(2)
C25 0.118(4) 0.057(2) 0.074(2) 0.0062(18) 0.005(2) -0.003(2)
C26 0.088(3) 0.063(2) 0.0586(18) -0.0007(15) -0.0040(17) 0.0155(18)
C27 0.0645(19) 0.075(2) 0.0636(19) -0.0106(17) -0.0043(15) 0.0143(17)
C28 0.067(2) 0.072(2) 0.075(2) -0.0137(18) -0.0025(17) 0.0151(17)
B1 0.060(2) 0.113(4) 0.077(3) -0.012(3) -0.0094(19) 0.023(2)
B2 0.143(6) 0.115(5) 0.113(5) -0.062(4) 0.018(4) 0.013(4)
N8 0.205(19) 0.19(3) 0.31(3) -0.04(2) 0.063(19) -0.02(2)
C29 0.114(15) 0.157(18) 0.25(2) -0.043(16) 0.044(16) -0.047(14)
C30 0.124(14) 0.16(2) 0.25(2) -0.022(17) 0.037(17) -0.051(15)
N8A 0.205(19) 0.19(3) 0.31(3) -0.04(2) 0.063(19) -0.02(2)
C29A 0.114(15) 0.157(18) 0.25(2) -0.043(16) 0.044(16) -0.047(14)
C30A 0.124(14) 0.16(2) 0.25(2) -0.022(17) 0.037(17) -0.051(15)

loop_
_atom_type_symbol
_atom_type_description
_atom_type_scat_dispersion_real
_atom_type_scat_dispersion_imag
_atom_type_scat_source
C C 0.0033 0.0016 'International Tables Vol C Tables 4.2.6.8 and 6.1.1.4'
H H 0.0000 0.0000 'International Tables Vol C Tables 4.2.6.8 and 6.1.1.4'
B B 0.0013 0.0007 'International Tables Vol C Tables 4.2.6.8 and 6.1.1.4'
Fe Fe 0.3463 0.8444 'International Tables Vol C Tables 4.2.6.8 and 6.1.1.4'
N N 0.0061 0.0033 'International Tables Vol C Tables 4.2.6.8 and 6.1.1.4'
O O 0.0106 0.0060 'International Tables Vol C Tables 4.2.6.8 and 6.1.1.4'

loop_
_exptl_crystal_face_index_h
_exptl_crystal_face_index_k
_exptl_crystal_face_index_l
_exptl_crystal_face_perp_dist
0 3 -1 0.1060
0 -3 -1 0.0990
1 0 -3 0.2140
0 -3 1 0.1300
0 2 1 0.1570
-1 1 3 0.1630
-1 -1 3 0.1630
-3 3 -1 0.0730
-3 -1 -1 0.0770
-1 -2 0 0.0900
3 -3 1 0.0930
3 0 1 0.0700

loop_
_geom_angle_atom_site_label_1
_geom_angle_atom_site_label_2
_geom_angle_atom_site_label_3
_geom_angle
_geom_angle_site_symmetry_1
_geom_angle_site_symmetry_3
_geom_angle_publ_flag
N2 Fe1 N3 76.36(9) . . ?
N2 Fe1 N4 90.4(5) . . ?
N3 Fe1 N4 74.8(4) . . ?
N5 Fe1 N2 87.44(10) . . ?
N5 Fe1 N3 76.25(10) . . ?
N5 Fe1 N7 88.70(11) . . ?
N5 Fe1 N4 150.6(4) . . ?
N6 Fe1 N2 97.48(10) . . ?
N6 Fe1 N3 171.07(12) . . ?
N6 Fe1 N5 110.28(12) . . ?
N6 Fe1 N7 94.24(11) . . ?
N6 Fe1 N4 99.1(4) . . ?
N7 Fe1 N2 168.27(10) . . ?
N7 Fe1 N3 91.96(10) . . ?
N7 Fe1 N4 87.5(5) . . ?
N4A Fe1 N2 85.7(5) . . ?
N4A Fe1 N3 77.8(6) . . ?
N4A Fe1 N5 154.0(6) . . ?
N4A Fe1 N6 95.5(6) . . ?
N4A Fe1 N7 93.0(5) . . ?
C12 O1 C11 102.4(3) . . ?
C11 N1 N2 105.6(3) . . ?
N1 N2 Fe1 138.0(2) . . ?
C12 N2 Fe1 114.2(2) . . ?
C12 N2 N1 107.5(3) . . ?
C13 N3 Fe1 111.4(3) . . ?
C13A N3 Fe1 112.8(3) . . ?
C15 N3 Fe1 103.48(19) . . ?
C15 N3 C13 124.0(5) . . ?
C15 N3 C13A 97.6(7) . . ?
C21 N3 Fe1 104.36(19) . . ?
C21 N3 C13 101.4(4) . . ?
C21 N3 C13A 125.6(6) . . ?
C21 N3 C15 110.9(3) . . ?
C22 N5 Fe1 116.9(2) . . ?
C22 N5 C26 118.2(3) . . ?
C26 N5 Fe1 124.9(2) . . ?
C27 N6 Fe1 172.3(3) . . ?
C28 N7 Fe1 176.5(3) . . ?
C2 C1 H1 119.3 . . ?
C10 C1 H1 119.3 . . ?
C10 C1 C2 121.5(6) . . ?
C1 C2 C3 123.4(7) . . ?
C1 C2 C7 118.5(6) . . ?
C3 C2 C7 118.2(7) . . ?
C2 C3 H3 119.5 . . ?
C4 C3 C2 121.0(7) . . ?
C4 C3 H3 119.5 . . ?
C3 C4 H4 119.6 . . ?
C3 C4 C5 120.8(7) . . ?
C5 C4 H4 119.6 . . ?
C4 C5 H5 119.0 . . ?
C6 C5 C4 121.9(8) . . ?
C6 C5 H5 119.0 . . ?
C5 C6 H6 120.9 . . ?
C5 C6 C7 118.3(8) . . ?
C7 C6 H6 120.9 . . ?
C6 C7 C2 119.8(7) . . ?
C8 C7 C2 118.5(6) . . ?
C8 C7 C6 121.6(7) . . ?
C7 C8 H8 119.0 . . ?
C9 C8 C7 121.9(6) . . ?
C9 C8 H8 119.0 . . ?
C8 C9 H9 120.4 . . ?
C8 C9 C10 119.2(5) . . ?
C10 C9 H9 120.4 . . ?
C1 C10 C9 120.3(5) . . ?
C1 C10 C11 119.3(5) . . ?
C9 C10 C11 120.4(5) . . ?
C2A C1A H1A 121.6 . . ?
C10A C1A H1A 121.6 . . ?
C10A C1A C2A 116.9(13) . . ?
C3A C2A C1A 119.7(15) . . ?
C7A C2A C1A 119.3(16) . . ?
C7A C2A C3A 121.0(16) . . ?
C2A C3A H3A 119.6 . . ?
C4A C3A C2A 120.7(17) . . ?
C4A C3A H3A 119.6 . . ?
C3A C4A H4A 120.6 . . ?
C3A C4A C5A 118.8(18) . . ?
C5A C4A H4A 120.6 . . ?
C4A C5A H5A 118.9 . . ?
C6A C5A C4A 122.1(19) . . ?
C6A C5A H5A 118.9 . . ?
C5A C6A H6A 121.0 . . ?
C5A C6A C7A 117.9(18) . . ?
C7A C6A H6A 121.0 . . ?
C2A C7A C6A 119.4(18) . . ?
C2A C7A C8A 120.0(16) . . ?
C8A C7A C6A 120.6(18) . . ?
C7A C8A H8A 119.8 . . ?
C9A C8A C7A 120.3(14) . . ?
C9A C8A H8A 119.8 . . ?
C8A C9A H9A 120.7 . . ?
C8A C9A C10A 118.7(14) . . ?
C10A C9A H9A 120.7 . . ?
C1A C10A C9A 124.8(14) . . ?
C1A C10A C11 104.7(11) . . ?
C9A C10A C11 130.4(12) . . ?
O1 C11 C10 124.4(4) . . ?
O1 C11 C10A 99.7(6) . . ?
N1 C11 O1 112.8(3) . . ?
N1 C11 C10 122.8(4) . . ?
N1 C11 C10A 147.4(7) . . ?
O1 C12 C13 118.5(4) . . ?
O1 C12 C13A 121.9(4) . . ?
N2 C12 O1 111.7(3) . . ?
N2 C12 C13 128.1(4) . . ?
N2 C12 C13A 123.5(4) . . ?
C12 C13 N3 106.4(4) . . ?
C12 C13 C14 109.5(8) . . ?
C14 C13 N3 112.4(8) . . ?
C13 C14 H14A 109.5 . . ?
C13 C14 H14B 109.5 . . ?
C13 C14 H14C 109.5 . . ?
H14A C14 H14B 109.5 . . ?
H14A C14 H14C 109.5 . . ?
H14B C14 H14C 109.5 . . ?
N3 C13A C12 102.1(7) . . ?
N3 C13A C14A 115.5(13) . . ?
C14A C13A C12 109.7(13) . . ?
C13A C14A H14D 109.5 . . ?
C13A C14A H14E 109.5 . . ?
C13A C14A H14F 109.5 . . ?
H14D C14A H14E 109.5 . . ?
H14D C14A H14F 109.5 . . ?
H14E C14A H14F 109.5 . . ?
N3 C15 H15A 107.4 . . ?
N3 C15 H15B 107.4 . . ?
N3 C15 H15C 111.0 . . ?
N3 C15 H15D 111.0 . . ?
N3 C15 C16A 103.7(6) . . ?
H15A C15 H15B 106.9 . . ?
H15C C15 H15D 109.0 . . ?
C16 C15 N3 119.7(6) . . ?
C16 C15 H15A 107.4 . . ?
C16 C15 H15B 107.4 . . ?
C16A C15 H15C 111.0 . . ?
C16A C15 H15D 111.0 . . ?
C17 C16 C15 125.8(10) . . ?
N4 C16 C15 114.5(12) . . ?
N4 C16 C17 119.6(14) . . ?
C16 C17 H17 119.9 . . ?
C16 C17 C18 120.1(11) . . ?
C18 C17 H17 119.9 . . ?
C17 C18 H18 120.6 . . ?
C19 C18 C17 118.9(10) . . ?
C19 C18 H18 120.6 . . ?
C18 C19 H19 120.1 . . ?
C20 C19 C18 119.7(11) . . ?
C20 C19 H19 120.1 . . ?
C19 C20 H20 119.4 . . ?
N4 C20 C19 121.1(11) . . ?
N4 C20 H20 119.4 . . ?
C16 N4 Fe1 114.0(12) . . ?
C16 N4 C20 120.5(13) . . ?
C20 N4 Fe1 125.2(10) . . ?
C17A C16A C15 118.3(11) . . ?
N4A C16A C15 116.4(13) . . ?
N4A C16A C17A 124.9(14) . . ?
C16A C17A H17A 120.8 . . ?
C18A C17A C16A 118.3(11) . . ?
C18A C17A H17A 120.8 . . ?
C17A C18A H18A 120.5 . . ?
C17A C18A C19A 118.9(10) . . ?
C19A C18A H18A 120.5 . . ?
C18A C19A H19A 119.8 . . ?
C18A C19A C20A 120.3(12) . . ?
C20A C19A H19A 119.8 . . ?
C19A C20A H20A 119.7 . . ?
N4A C20A C19A 120.7(12) . . ?
N4A C20A H20A 119.7 . . ?
C16A N4A Fe1 118.2(13) . . ?
C16A N4A C20A 116.7(14) . . ?
C20A N4A Fe1 125.0(11) . . ?
N3 C21 H21A 109.5 . . ?
N3 C21 H21B 109.5 . . ?
N3 C21 C22 110.9(3) . . ?
H21A C21 H21B 108.0 . . ?
C22 C21 H21A 109.5 . . ?
C22 C21 H21B 109.5 . . ?
N5 C22 C21 116.3(3) . . ?
N5 C22 C23 121.9(3) . . ?
C23 C22 C21 121.7(3) . . ?
C22 C23 H23 120.4 . . ?
C24 C23 C22 119.2(4) . . ?
C24 C23 H23 120.4 . . ?
C23 C24 H24 120.4 . . ?
C23 C24 C25 119.2(4) . . ?
C25 C24 H24 120.4 . . ?
C24 C25 H25 120.6 . . ?
C26 C25 C24 118.8(4) . . ?
C26 C25 H25 120.6 . . ?
N5 C26 C25 122.7(4) . . ?
N5 C26 H26 118.6 . . ?
C25 C26 H26 118.6 . . ?
N6 C27 B1 177.7(4) . . ?
N7 C28 B2 179.6(6) . . ?
C27 B1 H1B 109.5 . . ?
C27 B1 H1C 109.5 . . ?
C27 B1 H1D 109.5 . . ?
H1B B1 H1C 109.5 . . ?
H1B B1 H1D 109.5 . . ?
H1C B1 H1D 109.5 . . ?
C28 B2 H2A 109.5 . . ?
C28 B2 H2B 109.5 . . ?
C28 B2 H2C 109.5 . . ?
H2A B2 H2B 109.5 . . ?
H2A B2 H2C 109.5 . . ?
H2B B2 H2C 109.5 . . ?
N8 C29 C30 162(4) . . ?
C29 C30 H30A 107.9 . . ?
C29 C30 H30B 109.1 . . ?
C29 C30 H30C 111.3 . . ?
H30A C30 H30B 109.5 . . ?
H30A C30 H30C 109.5 . . ?
H30B C30 H30C 109.5 . . ?
N8A C29A C30A 164(4) . . ?
C29A C30A H30D 109.5 . . ?
C29A C30A H30E 109.5 . . ?
C29A C30A H30F 109.5 . . ?
H30D C30A H30E 109.5 . . ?
H30D C30A H30F 109.5 . . ?
H30E C30A H30F 109.5 . . ?

loop_
_geom_bond_atom_site_label_1
_geom_bond_atom_site_label_2
_geom_bond_distance
_geom_bond_site_symmetry_2
_geom_bond_publ_flag
Fe1 N2 2.182(3) . ?
Fe1 N3 2.299(2) . ?
Fe1 N5 2.131(3) . ?
Fe1 N6 2.073(3) . ?
Fe1 N7 2.134(3) . ?
Fe1 N4 2.327(15) . ?
Fe1 N4A 1.984(16) . ?
O1 C11 1.377(5) . ?
O1 C12 1.358(4) . ?
N1 N2 1.405(4) . ?
N1 C11 1.272(5) . ?
N2 C12 1.283(4) . ?
N3 C13 1.550(7) . ?
N3 C13A 1.505(10) . ?
N3 C15 1.480(5) . ?
N3 C21 1.480(4) . ?
N5 C22 1.344(4) . ?
N5 C26 1.348(4) . ?
N6 C27 1.130(4) . ?
N7 C28 1.144(4) . ?
C1 H1 0.9400 . ?
C1 C2 1.400(9) . ?
C1 C10 1.366(7) . ?
C2 C3 1.406(9) . ?
C2 C7 1.435(12) . ?
C3 H3 0.9400 . ?
C3 C4 1.356(9) . ?
C4 H4 0.9400 . ?
C4 C5 1.386(13) . ?
C5 H5 0.9400 . ?
C5 C6 1.374(10) . ?
C6 H6 0.9400 . ?
C6 C7 1.424(10) . ?
C7 C8 1.408(9) . ?
C8 H8 0.9400 . ?
C8 C9 1.359(7) . ?
C9 H9 0.9400 . ?
C9 C10 1.424(8) . ?
C10 C11 1.472(7) . ?
C1A H1A 0.9400 . ?
C1A C2A 1.46(2) . ?
C1A C10A 1.330(18) . ?
C2A C3A 1.45(2) . ?
C2A C7A 1.38(3) . ?
C3A H3A 0.9400 . ?
C3A C4A 1.34(2) . ?
C4A H4A 0.9400 . ?
C4A C5A 1.46(3) . ?
C5A H5A 0.9400 . ?
C5A C6A 1.38(3) . ?
C6A H6A 0.9400 . ?
C6A C7A 1.46(2) . ?
C7A C8A 1.40(2) . ?
C8A H8A 0.9400 . ?
C8A C9A 1.371(17) . ?
C9A H9A 0.9400 . ?
C9A C10A 1.375(17) . ?
C10A C11 1.571(15) . ?
C12 C13 1.465(7) . ?
C12 C13A 1.599(11) . ?
C13 C14 1.530(12) . ?
C14 H14A 0.9700 . ?
C14 H14B 0.9700 . ?
C14 H14C 0.9700 . ?
C13A C14A 1.527(18) . ?
C14A H14D 0.9700 . ?
C14A H14E 0.9700 . ?
C14A H14F 0.9700 . ?
C15 H15A 0.9800 . ?
C15 H15B 0.9800 . ?
C15 H15C 0.9800 . ?
C15 H15D 0.9800 . ?
C15 C16 1.470(17) . ?
C15 C16A 1.588(15) . ?
C16 C17 1.377(18) . ?
C16 N4 1.340(18) . ?
C17 H17 0.9400 . ?
C17 C18 1.382(15) . ?
C18 H18 0.9400 . ?
C18 C19 1.364(17) . ?
C19 H19 0.9400 . ?
C19 C20 1.361(17) . ?
C20 H20 0.9400 . ?
C20 N4 1.35(2) . ?
C16A C17A 1.373(18) . ?
C16A N4A 1.337(19) . ?
C17A H17A 0.9400 . ?
C17A C18A 1.363(15) . ?
C18A H18A 0.9400 . ?
C18A C19A 1.374(18) . ?
C19A H19A 0.9400 . ?
C19A C20A 1.396(17) . ?
C20A H20A 0.9400 . ?
C20A N4A 1.37(2) . ?
C21 H21A 0.9800 . ?
C21 H21B 0.9800 . ?
C21 C22 1.505(5) . ?
C22 C23 1.391(5) . ?
C23 H23 0.9400 . ?
C23 C24 1.375(6) . ?
C24 H24 0.9400 . ?
C24 C25 1.384(6) . ?
C25 H25 0.9400 . ?
C25 C26 1.375(6) . ?
C26 H26 0.9400 . ?
C27 B1 1.584(5) . ?
C28 B2 1.590(6) . ?
B1 H1B 1.1901 . ?
B1 H1C 1.1901 . ?
B1 H1D 1.1901 . ?
B2 H2A 1.1901 . ?
B2 H2B 1.1901 . ?
B2 H2C 1.1901 . ?
N8 C29 1.152(9) . ?
C29 C30 1.488(9) . ?
C30 H30A 0.9699 . ?
C30 H30B 0.9700 . ?
C30 H30C 0.9700 . ?
N8A C29A 1.150(9) . ?
C29A C30A 1.484(9) . ?
C30A H30D 0.9700 . ?
C30A H30E 0.9700 . ?
C30A H30F 0.9700 . ?

loop_
_geom_torsion_atom_site_label_1
_geom_torsion_atom_site_label_2
_geom_torsion_atom_site_label_3
_geom_torsion_atom_site_label_4
_geom_torsion
_geom_torsion_site_symmetry_1
_geom_torsion_site_symmetry_2
_geom_torsion_site_symmetry_3
_geom_torsion_site_symmetry_4
_geom_torsion_publ_flag
Fe1 N2 C12 O1 -175.7(2) . . . . ?
Fe1 N2 C12 C13 -10.8(7) . . . . ?
Fe1 N2 C12 C13A 23.6(8) . . . . ?
Fe1 N3 C13 C12 -18.7(8) . . . . ?
Fe1 N3 C13 C14 -138.5(8) . . . . ?
Fe1 N3 C13A C12 30.8(11) . . . . ?
Fe1 N3 C13A C14A 149.7(14) . . . . ?
Fe1 N3 C15 C16 39.5(8) . . . . ?
Fe1 N3 C15 C16A 45.1(7) . . . . ?
Fe1 N3 C21 C22 -41.5(3) . . . . ?
Fe1 N5 C22 C21 -5.2(4) . . . . ?
Fe1 N5 C22 C23 178.0(3) . . . . ?
Fe1 N5 C26 C25 179.7(3) . . . . ?
O1 C12 C13 N3 -175.2(4) . . . . ?
O1 C12 C13 C14 -53.6(11) . . . . ?
O1 C12 C13A N3 163.7(5) . . . . ?
O1 C12 C13A C14A 40.8(19) . . . . ?
N1 N2 C12 O1 -1.2(4) . . . . ?
N1 N2 C12 C13 163.7(6) . . . . ?
N1 N2 C12 C13A -161.9(8) . . . . ?
N2 N1 C11 O1 -1.0(4) . . . . ?
N2 N1 C11 C10 179.9(3) . . . . ?
N2 N1 C11 C10A 178.3(9) . . . . ?
N2 C12 C13 N3 20.7(10) . . . . ?
N2 C12 C13 C14 142.4(7) . . . . ?
N2 C12 C13A N3 -37.4(12) . . . . ?
N2 C12 C13A C14A -160.4(12) . . . . ?
N3 C15 C16 C17 153.6(10) . . . . ?
N3 C15 C16 N4 -24.0(17) . . . . ?
N3 C15 C16A C17A 146.6(10) . . . . ?
N3 C15 C16A N4A -40.4(14) . . . . ?
N3 C21 C22 N5 33.8(4) . . . . ?
N3 C21 C22 C23 -149.4(3) . . . . ?
N5 C22 C23 C24 1.8(6) . . . . ?
C1 C2 C3 C4 179.0(6) . . . . ?
C1 C2 C7 C6 -178.4(6) . . . . ?
C1 C2 C7 C8 4.7(9) . . . . ?
C1 C10 C11 O1 7.8(6) . . . . ?
C1 C10 C11 N1 -173.2(4) . . . . ?
C2 C1 C10 C9 -2.6(8) . . . . ?
C2 C1 C10 C11 176.9(5) . . . . ?
C2 C3 C4 C5 -0.6(10) . . . . ?
C2 C7 C8 C9 -4.5(9) . . . . ?
C3 C2 C7 C6 1.1(9) . . . . ?
C3 C2 C7 C8 -175.8(6) . . . . ?
C3 C4 C5 C6 0.9(11) . . . . ?
C4 C5 C6 C7 -0.1(10) . . . . ?
C5 C6 C7 C2 -0.9(9) . . . . ?
C5 C6 C7 C8 176.0(6) . . . . ?
C6 C7 C8 C9 178.6(6) . . . . ?
C7 C2 C3 C4 -0.4(9) . . . . ?
C7 C8 C9 C10 0.7(9) . . . . ?
C8 C9 C10 C1 2.9(8) . . . . ?
C8 C9 C10 C11 -176.5(5) . . . . ?
C9 C10 C11 O1 -172.7(4) . . . . ?
C9 C10 C11 N1 6.2(7) . . . . ?
C10 C1 C2 C3 179.3(6) . . . . ?
C10 C1 C2 C7 -1.3(9) . . . . ?
C1A C2A C3A C4A -177.0(13) . . . . ?
C1A C2A C7A C6A 177.9(13) . . . . ?
C1A C2A C7A C8A -3(2) . . . . ?
C1A C10A C11 O1 -174.1(8) . . . . ?
C1A C10A C11 N1 6.6(16) . . . . ?
C2A C1A C10A C9A 0.5(19) . . . . ?
C2A C1A C10A C11 -175.5(10) . . . . ?
C2A C3A C4A C5A -2(2) . . . . ?
C2A C7A C8A C9A 3(2) . . . . ?
C3A C2A C7A C6A 0(2) . . . . ?
C3A C2A C7A C8A 178.9(14) . . . . ?
C3A C4A C5A C6A 2(2) . . . . ?
C4A C5A C6A C7A -1(2) . . . . ?
C5A C6A C7A C2A 0(2) . . . . ?
C5A C6A C7A C8A -178.8(15) . . . . ?
C6A C7A C8A C9A -177.7(13) . . . . ?
C7A C2A C3A C4A 1(2) . . . . ?
C7A C8A C9A C10A -1.6(19) . . . . ?
C8A C9A C10A C1A 0(2) . . . . ?
C8A C9A C10A C11 174.5(10) . . . . ?
C9A C10A C11 O1 10.3(14) . . . . ?
C9A C10A C11 N1 -169.0(9) . . . . ?
C10A C1A C2A C3A 179.2(12) . . . . ?
C10A C1A C2A C7A 1(2) . . . . ?
C11 O1 C12 N2 0.6(4) . . . . ?
C11 O1 C12 C13 -166.0(6) . . . . ?
C11 O1 C12 C13A 161.7(8) . . . . ?
C11 N1 N2 Fe1 173.9(3) . . . . ?
C11 N1 N2 C12 1.3(4) . . . . ?
C12 O1 C11 N1 0.3(4) . . . . ?
C12 O1 C11 C10 179.4(4) . . . . ?
C12 O1 C11 C10A -179.3(5) . . . . ?
C13 N3 C15 C16 -88.2(9) . . . . ?
C13 N3 C21 C22 74.3(4) . . . . ?
C13A N3 C15 C16A -70.7(7) . . . . ?
C13A N3 C21 C22 91.1(7) . . . . ?
C15 N3 C13 C12 105.7(6) . . . . ?
C15 N3 C13 C14 -14.0(11) . . . . ?
C15 N3 C13A C12 138.9(7) . . . . ?
C15 N3 C13A C14A -102.1(17) . . . . ?
C15 N3 C21 C22 -152.3(3) . . . . ?
C15 C16 C17 C18 -178.3(12) . . . . ?
C15 C16 N4 Fe1 -6.6(18) . . . . ?
C15 C16 N4 C20 179.3(14) . . . . ?
C15 C16A C17A C18A 170.8(10) . . . . ?
C15 C16A N4A Fe1 10.0(18) . . . . ?
C15 C16A N4A C20A -173.9(12) . . . . ?
C16 C17 C18 C19 -1.3(19) . . . . ?
C17 C16 N4 Fe1 175.7(10) . . . . ?
C17 C16 N4 C20 2(2) . . . . ?
C17 C18 C19 C20 3(2) . . . . ?
C18 C19 C20 N4 -2(2) . . . . ?
C19 C20 N4 Fe1 -173.6(11) . . . . ?
C19 C20 N4 C16 0(3) . . . . ?
N4 C16 C17 C18 -1(2) . . . . ?
C16A C17A C18A C19A 2.4(18) . . . . ?
C17A C16A N4A Fe1 -177.4(11) . . . . ?
C17A C16A N4A C20A -1(2) . . . . ?
C17A C18A C19A C20A -0.3(19) . . . . ?
C18A C19A C20A N4A -3(2) . . . . ?
C19A C20A N4A Fe1 179.3(11) . . . . ?
C19A C20A N4A C16A 4(2) . . . . ?
N4A C16A C17A C18A -2(2) . . . . ?
C21 N3 C13 C12 -129.2(6) . . . . ?
C21 N3 C13 C14 111.0(10) . . . . ?
C21 N3 C13A C12 -98.5(6) . . . . ?
C21 N3 C13A C14A 20(2) . . . . ?
C21 N3 C15 C16 150.9(8) . . . . ?
C21 N3 C15 C16A 156.5(6) . . . . ?
C21 C22 C23 C24 -174.8(4) . . . . ?
C22 N5 C26 C25 -1.9(5) . . . . ?
C22 C23 C24 C25 -0.9(6) . . . . ?
C23 C24 C25 C26 -1.4(6) . . . . ?
C24 C25 C26 N5 2.9(6) . . . . ?
C26 N5 C22 C21 176.3(3) . . . . ?
C26 N5 C22 C23 -0.5(5) . . . . ?
